data_7039572
loop_
_publ_author_name
'Shaw, Paul'
'Kennedy, Alan R.'
'Nelson, David J.'

_publ_section_title
;
 Synthesis and characterisation of an N-heterocyclic carbene with
 spatially-defined steric impact.
;
_journal_issue 29
_journal_name_full 'Dalton transactions (Cambridge, England : 2003)'
_journal_page_first 11772
_journal_page_last 11780
_journal_paper_doi 10.1039/c6dt02100j
_journal_volume 45
_journal_year 2016
_chemical_formula_sum 'C45 H40 Ag Cl N2'
_chemical_formula_weight 752.11
_space_group_crystal_system monoclinic
_space_group_IT_number 14
_space_group_name_Hall '-P 2ybc'
_space_group_name_H-M_alt 'P 1 21/c 1'
_symmetry_space_group_name_Hall '-P 2ybc'
_symmetry_space_group_name_H-M 'P 1 21/c 1'
_atom_sites_solution_hydrogens geom
_audit_creation_method SHELXL
_audit_update_record
;
2016-05-25 deposited with the CCDC.
2016-06-16 downloaded from the CCDC.
;
_cell_angle_alpha 90
_cell_angle_beta 97.416(5)
_cell_angle_gamma 90
_cell_formula_units_Z 4
_cell_length_a 18.2111(8)
_cell_length_b 9.2144(5)
_cell_length_c 21.9147(16)
_cell_measurement_reflns_used 7521
_cell_measurement_temperature 123(2)
_cell_measurement_theta_max 28.9530
_cell_measurement_theta_min 3.1010
_cell_volume 3646.6(4)
_computing_cell_refinement CrysalisPro
_computing_data_collection CrysalisPro
_computing_data_reduction CrysalisPro
_computing_structure_refinement 'SHELXL-2014/7 (Sheldrick, 2014)'
_computing_structure_solution SIR92
_diffrn_ambient_temperature 123(2)
_diffrn_measured_fraction_theta_full 0.999
_diffrn_measured_fraction_theta_max 0.986
_diffrn_measurement_device_type 'Oxford Diffraction Gemini S'
_diffrn_measurement_method 'omega scans'
_diffrn_radiation_type MoK\a
_diffrn_radiation_wavelength 0.71073
_diffrn_reflns_av_R_equivalents 0.0665
_diffrn_reflns_av_unetI/netI 0.0560
_diffrn_reflns_Laue_measured_fraction_full 0.999
_diffrn_reflns_Laue_measured_fraction_max 0.986
_diffrn_reflns_limit_h_max 24
_diffrn_reflns_limit_h_min -23
_diffrn_reflns_limit_k_max 11
_diffrn_reflns_limit_k_min -12
_diffrn_reflns_limit_l_max 28
_diffrn_reflns_limit_l_min -28
_diffrn_reflns_number 34193
_diffrn_reflns_point_group_measured_fraction_full 0.999
_diffrn_reflns_point_group_measured_fraction_max 0.986
_diffrn_reflns_theta_full 27.000
_diffrn_reflns_theta_max 27.998
_diffrn_reflns_theta_min 2.704
_exptl_absorpt_coefficient_mu 0.660
_exptl_absorpt_correction_T_max 1.00000
_exptl_absorpt_correction_T_min 0.27286
_exptl_absorpt_correction_type multi-scan
_exptl_absorpt_process_details
;
CrysAlisPro, Agilent Technologies,
Version 1.171.37.35 (release 13-08-2014 CrysAlis171 .NET)
(compiled Aug 13 2014,18:06:01)
Empirical absorption correction using spherical harmonics,
 implemented in SCALE3 ABSPACK scaling algorithm.
;
_exptl_crystal_colour colourless
_exptl_crystal_density_diffrn 1.370
_exptl_crystal_description lath
_exptl_crystal_F_000 1552
_exptl_crystal_size_max 0.5
_exptl_crystal_size_mid 0.16
_exptl_crystal_size_min 0.02
_refine_diff_density_max 1.436
_refine_diff_density_min -1.869
_refine_diff_density_rms 0.121
_refine_ls_extinction_method none
_refine_ls_goodness_of_fit_ref 1.070
_refine_ls_hydrogen_treatment constr
_refine_ls_matrix_type full
_refine_ls_number_parameters 465
_refine_ls_number_reflns 8669
_refine_ls_number_restraints 59
_refine_ls_restrained_S_all 1.067
_refine_ls_R_factor_all 0.0778
_refine_ls_R_factor_gt 0.0581
_refine_ls_shift/su_max 0.001
_refine_ls_shift/su_mean 0.000
_refine_ls_structure_factor_coef Fsqd
_refine_ls_weighting_details 'w=1/[\s^2^(Fo^2^)+(0.0770P)^2^+1.2511P] where P=(Fo^2^+2Fc^2^)/3'
_refine_ls_weighting_scheme calc
_refine_ls_wR_factor_gt 0.1358
_refine_ls_wR_factor_ref 0.1498
_reflns_Friedel_coverage 0.000
_reflns_number_gt 6739
_reflns_number_total 8669
_reflns_threshold_expression 'I > 2\s(I)'
_cod_data_source_file c6dt02100j2.cif
_cod_data_source_block paulagcl
_cod_depositor_comments 'Adding full bibliography for 7039571--7039574.cif.'
_cod_database_code 7039572
_shelx_space_group_comment
;
The symmetry employed for this shelxl refinement is uniquely defined
by the following loop, which should always be used as a source of
symmetry information in preference to the above space-group names.
They are only intended as comments.
;

loop_
_space_group_symop_operation_xyz
'x, y, z'
'-x, y+1/2, -z+1/2'
'-x, -y, -z'
'x, -y-1/2, z-1/2'

loop_
_atom_site_label
_atom_site_type_symbol
_atom_site_fract_x
_atom_site_fract_y
_atom_site_fract_z
_atom_site_U_iso_or_equiv
_atom_site_adp_type
_atom_site_occupancy
_atom_site_site_symmetry_order
_atom_site_calc_flag
_atom_site_refinement_flags_posn
_atom_site_refinement_flags_adp
_atom_site_refinement_flags_occupancy
_atom_site_disorder_assembly
_atom_site_disorder_group
Ag1 Ag 0.37437(2) -0.17422(3) 0.88120(2) 0.03137(11) Uani 1 1 d . . . . .
Cl1 Cl 0.39699(5) -0.41764(10) 0.89651(5) 0.0464(3) Uani 1 1 d . . . . .
N1 N 0.32670(14) 0.1359(3) 0.90976(13) 0.0266(6) Uani 1 1 d . . . . .
N2 N 0.33437(14) 0.1124(3) 0.81386(13) 0.0266(6) Uani 1 1 d . . . . .
C1 C 0.34501(16) 0.0399(4) 0.86789(16) 0.0272(7) Uani 1 1 d . . . . .
C2 C 0.30679(18) 0.2673(4) 0.88269(17) 0.0317(7) Uani 1 1 d . . . . .
H2 H 0.2928 0.3521 0.9030 0.038 Uiso 1 1 calc R U . . .
C3 C 0.31093(17) 0.2532(4) 0.82246(17) 0.0306(7) Uani 1 1 d . . . . .
H3 H 0.3000 0.3254 0.7917 0.037 Uiso 1 1 calc R U . . .
C4 C 0.33034(17) 0.1073(4) 0.97484(16) 0.0290(7) Uani 1 1 d . . . . .
C5 C 0.27345(16) 0.0294(3) 0.99695(16) 0.0272(7) Uani 1 1 d . . . . .
C6 C 0.27774(17) 0.0101(4) 1.05986(16) 0.0309(7) Uani 1 1 d . . . . .
H6 H 0.2393 -0.0418 1.0757 0.037 Uiso 1 1 calc R U . . .
C7 C 0.33621(18) 0.0638(4) 1.10093(17) 0.0336(8) Uani 1 1 d . . . . .
C8 C 0.3917(2) 0.1397(4) 1.07657(18) 0.0372(8) Uani 1 1 d . . . . .
H8 H 0.4319 0.1777 1.1039 0.045 Uiso 1 1 calc R U . . .
C9 C 0.39071(19) 0.1621(4) 1.01395(18) 0.0333(8) Uani 1 1 d . . . . .
C10 C 0.3384(2) 0.0401(5) 1.16840(17) 0.0454(10) Uani 1 1 d . . . . .
H10A H 0.3472 -0.0629 1.1778 0.068 Uiso 1 1 calc R U . . .
H10B H 0.2910 0.0695 1.1813 0.068 Uiso 1 1 calc R U . . .
H10C H 0.3784 0.0980 1.1905 0.068 Uiso 1 1 calc R U . . .
C11 C 0.4532(2) 0.2379(5) 0.98851(19) 0.0454(10) Uani 1 1 d . . . . .
H11A H 0.4896 0.2710 1.0225 0.068 Uiso 1 1 calc R U . . .
H11B H 0.4338 0.3216 0.9639 0.068 Uiso 1 1 calc R U . . .
H11C H 0.4769 0.1706 0.9625 0.068 Uiso 1 1 calc R U . . .
C12 C 0.20990(16) -0.0316(4) 0.95226(16) 0.0289(7) Uani 1 1 d D U . . .
H12 H 0.2344 -0.0727 0.9178 0.035 Uiso 1 1 calc R U . A 1
C13 C 0.15693(17) 0.0808(4) 0.92194(16) 0.0311(8) Uani 1 1 d . . . . .
C14 C 0.10732(18) 0.0403(4) 0.87062(17) 0.0394(9) Uani 1 1 d . . . . .
H14 H 0.1080 -0.0565 0.8558 0.047 Uiso 1 1 calc R U . . .
C15 C 0.0575(2) 0.1381(5) 0.8413(2) 0.0500(11) Uani 1 1 d . . . . .
H15 H 0.0232 0.1075 0.8074 0.060 Uiso 1 1 calc R U . . .
C16 C 0.0574(2) 0.2805(5) 0.8609(2) 0.0505(11) Uani 1 1 d . . . . .
H16 H 0.0244 0.3488 0.8395 0.061 Uiso 1 1 calc R U . . .
C17 C 0.1056(2) 0.3232(4) 0.9119(2) 0.0446(10) Uani 1 1 d . . . . .
H17 H 0.1053 0.4204 0.9263 0.053 Uiso 1 1 calc R U . . .
C18 C 0.15456(18) 0.2222(4) 0.94163(18) 0.0362(8) Uani 1 1 d . . . . .
H18 H 0.1874 0.2518 0.9767 0.043 Uiso 1 1 calc R U . . .
C19 C 0.176(3) -0.163(4) 0.981(4) 0.033(3) Uani 0.38(2) 1 d D U P B 1
C20 C 0.108(2) -0.153(4) 1.002(2) 0.040(2) Uani 0.38(2) 1 d . U P B 1
H20 H 0.0820 -0.0636 0.9993 0.048 Uiso 0.38(2) 1 calc R U P B 1
C21 C 0.0766(12) -0.277(3) 1.0265(14) 0.046(3) Uani 0.38(2) 1 d . U P B 1
H21 H 0.0283 -0.2740 1.0385 0.055 Uiso 0.38(2) 1 calc R U P B 1
C22 C 0.1178(14) -0.403(3) 1.0330(12) 0.049(3) Uani 0.38(2) 1 d . U P B 1
H22 H 0.0987 -0.4859 1.0516 0.059 Uiso 0.38(2) 1 calc R U P B 1
C23 C 0.1861(13) -0.411(3) 1.0130(14) 0.048(3) Uani 0.38(2) 1 d . U P B 1
H23 H 0.2136 -0.4987 1.0176 0.058 Uiso 0.38(2) 1 calc R U P B 1
C24 C 0.2151(16) -0.292(4) 0.986(2) 0.043(2) Uani 0.38(2) 1 d . U P B 1
H24 H 0.2618 -0.2991 0.9716 0.052 Uiso 0.38(2) 1 calc R U P B 1
C25 C 0.34940(17) 0.0523(4) 0.75614(16) 0.0276(7) Uani 1 1 d . . . . .
C26 C 0.29506(17) -0.0243(4) 0.71924(16) 0.0278(7) Uani 1 1 d . . . . .
C27 C 0.31330(18) -0.0829(4) 0.66457(17) 0.0348(8) Uani 1 1 d . . . . .
H27 H 0.2774 -0.1383 0.6392 0.042 Uiso 1 1 calc R U . . .
C28 C 0.38297(19) -0.0623(4) 0.64616(18) 0.0389(9) Uani 1 1 d . . . . .
C29 C 0.43487(18) 0.0181(4) 0.68384(18) 0.0372(8) Uani 1 1 d . . . . .
H29 H 0.4821 0.0345 0.6712 0.045 Uiso 1 1 calc R U . . .
C30 C 0.41994(17) 0.0753(4) 0.73938(17) 0.0327(8) Uani 1 1 d . . . . .
C31 C 0.4004(2) -0.1225(5) 0.5861(2) 0.0549(11) Uani 1 1 d . . . . .
H31A H 0.3741 -0.0661 0.5521 0.082 Uiso 1 1 calc R U . . .
H31B H 0.3845 -0.2241 0.5823 0.082 Uiso 1 1 calc R U . . .
H31C H 0.4538 -0.1167 0.5845 0.082 Uiso 1 1 calc R U . . .
C32 C 0.47744(19) 0.1603(4) 0.7797(2) 0.0461(10) Uani 1 1 d . . . . .
H32A H 0.4574 0.2557 0.7883 0.069 Uiso 1 1 calc R U . . .
H32B H 0.5213 0.1726 0.7586 0.069 Uiso 1 1 calc R U . . .
H32C H 0.4911 0.1080 0.8184 0.069 Uiso 1 1 calc R U . . .
C33 C 0.21608(16) -0.0373(4) 0.73484(16) 0.0280(7) Uani 1 1 d . . . . .
H33 H 0.2168 0.0015 0.7775 0.034 Uiso 1 1 calc R U . . .
C34 C 0.19167(17) -0.1954(4) 0.73684(17) 0.0295(7) Uani 1 1 d . . . . .
C35 C 0.15770(19) -0.2659(4) 0.68469(18) 0.0356(8) Uani 1 1 d . . . . .
H35 H 0.1484 -0.2148 0.6468 0.043 Uiso 1 1 calc R U . . .
C36 C 0.1372(2) -0.4108(4) 0.68758(19) 0.0390(9) Uani 1 1 d . . . . .
H36 H 0.1142 -0.4583 0.6516 0.047 Uiso 1 1 calc R U . . .
C37 C 0.15008(19) -0.4865(4) 0.74252(19) 0.0397(9) Uani 1 1 d . . . . .
H37 H 0.1356 -0.5852 0.7444 0.048 Uiso 1 1 calc R U . . .
C38 C 0.1839(2) -0.4177(4) 0.79427(19) 0.0399(9) Uani 1 1 d . . . . .
H38 H 0.1934 -0.4688 0.8321 0.048 Uiso 1 1 calc R U . . .
C39 C 0.20425(18) -0.2725(4) 0.79087(17) 0.0339(8) Uani 1 1 d . . . . .
H39 H 0.2274 -0.2255 0.8269 0.041 Uiso 1 1 calc R U . . .
C40 C 0.16225(17) 0.0576(4) 0.69328(16) 0.0294(7) Uani 1 1 d . . . . .
C41 C 0.1838(2) 0.1573(4) 0.65186(17) 0.0328(8) Uani 1 1 d . . . . .
H41 H 0.2348 0.1662 0.6474 0.039 Uiso 1 1 calc R U . . .
C42 C 0.1329(2) 0.2443(4) 0.61684(17) 0.0403(9) Uani 1 1 d . . . . .
H42 H 0.1490 0.3103 0.5880 0.048 Uiso 1 1 calc R U . . .
C43 C 0.0590(2) 0.2357(4) 0.62355(18) 0.0410(9) Uani 1 1 d . . . . .
H43 H 0.0242 0.2964 0.5997 0.049 Uiso 1 1 calc R U . . .
C44 C 0.0359(2) 0.1402(4) 0.6643(2) 0.0427(9) Uani 1 1 d . . . . .
H44 H -0.0150 0.1351 0.6694 0.051 Uiso 1 1 calc R U . . .
C45 C 0.08684(18) 0.0497(4) 0.69856(18) 0.0353(8) Uani 1 1 d . . . . .
H45 H 0.0699 -0.0186 0.7260 0.042 Uiso 1 1 calc R U . . .
C19A C 0.1659(14) -0.148(2) 0.981(2) 0.033(3) Uani 0.62(2) 1 d D . P B 2
C20A C 0.0967(11) -0.123(2) 1.0003(14) 0.040(2) Uani 0.62(2) 1 d . . P B 2
H20A H 0.0749 -0.0292 0.9955 0.048 Uiso 0.62(2) 1 calc R U P B 2
C21A C 0.0604(8) -0.2327(17) 1.0260(8) 0.046(3) Uani 0.62(2) 1 d . . P B 2
H21A H 0.0134 -0.2141 1.0389 0.055 Uiso 0.62(2) 1 calc R U P B 2
C22A C 0.0909(9) -0.3706(17) 1.0337(6) 0.049(3) Uani 0.62(2) 1 d . . P B 2
H22A H 0.0641 -0.4467 1.0500 0.059 Uiso 0.62(2) 1 calc R U P B 2
C23A C 0.1607(9) -0.3962(17) 1.0174(7) 0.048(3) Uani 0.62(2) 1 d . . P B 2
H23A H 0.1835 -0.4883 1.0249 0.058 Uiso 0.62(2) 1 calc R U P B 2
C24A C 0.1968(10) -0.287(2) 0.9901(13) 0.043(2) Uani 0.62(2) 1 d . . P B 2
H24A H 0.2437 -0.3057 0.9773 0.052 Uiso 0.62(2) 1 calc R U P B 2

loop_
_atom_site_aniso_label
_atom_site_aniso_U_11
_atom_site_aniso_U_22
_atom_site_aniso_U_33
_atom_site_aniso_U_23
_atom_site_aniso_U_13
_atom_site_aniso_U_12
Ag1 0.01989(14) 0.03267(17) 0.0410(2) 0.00182(11) 0.00189(11) 0.00153(9)
Cl1 0.0300(4) 0.0337(5) 0.0740(7) 0.0041(4) 0.0017(4) 0.0022(4)
N1 0.0159(12) 0.0328(14) 0.0305(16) -0.0002(12) 0.0014(11) -0.0046(10)
N2 0.0163(12) 0.0322(14) 0.0307(15) 0.0016(12) 0.0011(10) -0.0033(11)
C1 0.0124(13) 0.0323(17) 0.0362(19) 0.0007(15) 0.0000(12) -0.0025(12)
C2 0.0239(15) 0.0266(16) 0.044(2) 0.0003(15) 0.0037(14) 0.0008(13)
C3 0.0235(15) 0.0281(17) 0.039(2) 0.0054(15) 0.0014(14) 0.0003(13)
C4 0.0185(14) 0.0329(18) 0.035(2) -0.0002(15) 0.0008(13) -0.0007(13)
C5 0.0182(14) 0.0286(16) 0.0343(19) 0.0002(14) 0.0010(13) 0.0014(12)
C6 0.0217(15) 0.0355(18) 0.035(2) -0.0008(15) 0.0039(14) 0.0009(13)
C7 0.0241(16) 0.043(2) 0.033(2) -0.0058(16) 0.0000(14) 0.0044(14)
C8 0.0247(17) 0.048(2) 0.037(2) -0.0065(17) -0.0057(15) -0.0011(15)
C9 0.0250(16) 0.0369(19) 0.037(2) -0.0026(15) -0.0012(15) -0.0041(14)
C10 0.0323(19) 0.069(3) 0.033(2) -0.006(2) -0.0001(16) 0.0044(19)
C11 0.0262(18) 0.062(3) 0.046(2) 0.002(2) -0.0047(16) -0.0153(18)
C12 0.0185(14) 0.0361(17) 0.0315(18) 0.0015(14) 0.0012(13) -0.0036(13)
C13 0.0150(13) 0.044(2) 0.035(2) 0.0051(15) 0.0055(13) -0.0006(13)
C14 0.0219(16) 0.055(2) 0.041(2) -0.0050(18) 0.0009(15) 0.0075(16)
C15 0.0256(18) 0.083(3) 0.039(2) -0.009(2) -0.0035(16) 0.0161(19)
C16 0.033(2) 0.071(3) 0.047(3) 0.005(2) 0.0036(18) 0.023(2)
C17 0.033(2) 0.050(2) 0.051(3) -0.0007(19) 0.0081(18) 0.0086(17)
C18 0.0210(15) 0.046(2) 0.042(2) 0.0021(17) 0.0034(14) 0.0026(15)
C19 0.025(7) 0.042(4) 0.031(2) 0.001(4) -0.002(6) -0.010(4)
C20 0.022(6) 0.059(7) 0.038(3) 0.012(6) -0.003(4) -0.008(4)
C21 0.031(5) 0.062(8) 0.043(3) 0.021(6) -0.007(4) -0.012(4)
C22 0.049(7) 0.055(6) 0.042(3) 0.009(4) -0.003(5) -0.021(5)
C23 0.061(9) 0.039(4) 0.044(4) 0.000(3) 0.005(6) -0.005(6)
C24 0.042(8) 0.043(3) 0.044(4) -0.002(3) 0.004(6) -0.009(5)
C25 0.0180(14) 0.0325(17) 0.0325(19) 0.0053(14) 0.0036(13) 0.0006(12)
C26 0.0174(14) 0.0324(17) 0.0340(19) -0.0002(14) 0.0042(13) -0.0014(12)
C27 0.0228(16) 0.043(2) 0.039(2) -0.0046(16) 0.0052(14) -0.0013(14)
C28 0.0275(17) 0.047(2) 0.044(2) 0.0030(18) 0.0132(16) 0.0068(16)
C29 0.0199(15) 0.045(2) 0.048(2) 0.0074(17) 0.0101(15) 0.0037(14)
C30 0.0138(13) 0.0378(19) 0.046(2) 0.0054(16) 0.0029(14) -0.0008(13)
C31 0.037(2) 0.080(3) 0.050(3) -0.013(2) 0.0170(19) 0.007(2)
C32 0.0172(16) 0.058(3) 0.063(3) -0.003(2) 0.0047(17) -0.0067(16)
C33 0.0162(14) 0.0347(17) 0.0330(19) -0.0019(14) 0.0032(13) -0.0058(12)
C34 0.0146(14) 0.0365(19) 0.038(2) -0.0004(15) 0.0047(13) -0.0006(12)
C35 0.0283(17) 0.0387(19) 0.039(2) -0.0025(17) 0.0023(15) -0.0014(15)
C36 0.0337(18) 0.0340(19) 0.048(2) -0.0075(17) -0.0007(16) -0.0038(15)
C37 0.0284(17) 0.0326(19) 0.059(3) 0.0011(18) 0.0109(17) -0.0015(15)
C38 0.0285(17) 0.040(2) 0.051(2) 0.0116(18) 0.0080(17) 0.0030(15)
C39 0.0207(15) 0.044(2) 0.037(2) -0.0019(17) 0.0022(14) -0.0012(15)
C40 0.0207(15) 0.0349(18) 0.0320(19) -0.0060(15) 0.0017(13) -0.0021(13)
C41 0.0287(17) 0.0332(18) 0.037(2) -0.0007(15) 0.0075(15) -0.0003(14)
C42 0.047(2) 0.032(2) 0.042(2) -0.0062(16) 0.0072(18) -0.0004(16)
C43 0.0357(19) 0.039(2) 0.047(2) -0.0068(18) -0.0025(17) 0.0054(16)
C44 0.0208(16) 0.046(2) 0.060(3) -0.0064(19) -0.0020(17) 0.0004(15)
C45 0.0228(16) 0.0371(19) 0.046(2) 0.0009(16) 0.0056(15) -0.0025(14)
C19A 0.025(7) 0.042(4) 0.031(2) 0.001(4) -0.002(6) -0.010(4)
C20A 0.022(6) 0.059(7) 0.038(3) 0.012(6) -0.003(4) -0.008(4)
C21A 0.031(5) 0.062(8) 0.043(3) 0.021(6) -0.007(4) -0.012(4)
C22A 0.049(7) 0.055(6) 0.042(3) 0.009(4) -0.003(5) -0.021(5)
C23A 0.061(9) 0.039(4) 0.044(4) 0.000(3) 0.005(6) -0.005(6)
C24A 0.042(8) 0.043(3) 0.044(4) -0.002(3) 0.004(6) -0.009(5)

loop_
_atom_type_symbol
_atom_type_description
_atom_type_scat_dispersion_real
_atom_type_scat_dispersion_imag
_atom_type_scat_source
Ag Ag -0.8971 1.1015 'International Tables Vol C Tables 4.2.6.8 and 6.1.1.4'
Cl Cl 0.1484 0.1585 'International Tables Vol C Tables 4.2.6.8 and 6.1.1.4'
N N 0.0061 0.0033 'International Tables Vol C Tables 4.2.6.8 and 6.1.1.4'
C C 0.0033 0.0016 'International Tables Vol C Tables 4.2.6.8 and 6.1.1.4'
H H 0.0000 0.0000 'International Tables Vol C Tables 4.2.6.8 and 6.1.1.4'

loop_
_geom_angle_atom_site_label_1
_geom_angle_atom_site_label_2
_geom_angle_atom_site_label_3
_geom_angle
C1 Ag1 Cl1 175.24(8)
C1 N1 C2 111.0(3)
C1 N1 C4 124.7(3)
C2 N1 C4 124.2(3)
C1 N2 C3 110.8(3)
C1 N2 C25 123.9(3)
C3 N2 C25 125.2(3)
N1 C1 N2 104.6(3)
N1 C1 Ag1 128.0(3)
N2 C1 Ag1 127.2(2)
C3 C2 N1 107.1(3)
C3 C2 H2 126.4
N1 C2 H2 126.4
C2 C3 N2 106.4(3)
C2 C3 H3 126.8
N2 C3 H3 126.8
C5 C4 C9 122.2(3)
C5 C4 N1 119.7(3)
C9 C4 N1 118.2(3)
C6 C5 C4 117.6(3)
C6 C5 C12 122.3(3)
C4 C5 C12 120.1(3)
C5 C6 C7 122.6(3)
C5 C6 H6 118.7
C7 C6 H6 118.7
C8 C7 C6 117.6(3)
C8 C7 C10 121.8(3)
C6 C7 C10 120.6(3)
C9 C8 C7 122.5(3)
C9 C8 H8 118.7
C7 C8 H8 118.7
C8 C9 C4 117.5(3)
C8 C9 C11 121.5(3)
C4 C9 C11 120.9(3)
C7 C10 H10A 109.5
C7 C10 H10B 109.5
H10A C10 H10B 109.5
C7 C10 H10C 109.5
H10A C10 H10C 109.5
H10B C10 H10C 109.5
C9 C11 H11A 109.5
C9 C11 H11B 109.5
H11A C11 H11B 109.5
C9 C11 H11C 109.5
H11A C11 H11C 109.5
H11B C11 H11C 109.5
C13 C12 C5 114.8(3)
C13 C12 C19A 109.0(10)
C5 C12 C19A 113.0(18)
C13 C12 C19 117.3(19)
C5 C12 C19 110(3)
C13 C12 H12 104.4
C5 C12 H12 104.4
C19 C12 H12 104.4
C18 C13 C14 117.5(3)
C18 C13 C12 123.8(3)
C14 C13 C12 118.7(3)
C15 C14 C13 121.2(4)
C15 C14 H14 119.4
C13 C14 H14 119.4
C14 C15 C16 120.3(4)
C14 C15 H15 119.9
C16 C15 H15 119.9
C15 C16 C17 119.6(4)
C15 C16 H16 120.2
C17 C16 H16 120.2
C16 C17 C18 119.3(4)
C16 C17 H17 120.4
C18 C17 H17 120.4
C13 C18 C17 122.1(4)
C13 C18 H18 119.0
C17 C18 H18 119.0
C24 C19 C20 120.1(19)
C24 C19 C12 120(3)
C20 C19 C12 120(3)
C19 C20 C21 120(2)
C19 C20 H20 120.1
C21 C20 H20 120.1
C22 C21 C20 119(2)
C22 C21 H21 120.7
C20 C21 H21 120.7
C23 C22 C21 120.9(19)
C23 C22 H22 119.5
C21 C22 H22 119.5
C22 C23 C24 120(2)
C22 C23 H23 119.8
C24 C23 H23 119.8
C23 C24 C19 120(2)
C23 C24 H24 120.0
C19 C24 H24 120.0
C26 C25 C30 122.3(3)
C26 C25 N2 120.4(3)
C30 C25 N2 117.3(3)
C25 C26 C27 117.9(3)
C25 C26 C33 122.1(3)
C27 C26 C33 119.9(3)
C26 C27 C28 121.6(3)
C26 C27 H27 119.2
C28 C27 H27 119.2
C29 C28 C27 118.5(3)
C29 C28 C31 121.0(3)
C27 C28 C31 120.5(4)
C30 C29 C28 122.1(3)
C30 C29 H29 119.0
C28 C29 H29 119.0
C29 C30 C25 117.7(3)
C29 C30 C32 121.0(3)
C25 C30 C32 121.4(3)
C28 C31 H31A 109.5
C28 C31 H31B 109.5
H31A C31 H31B 109.5
C28 C31 H31C 109.5
H31A C31 H31C 109.5
H31B C31 H31C 109.5
C30 C32 H32A 109.5
C30 C32 H32B 109.5
H32A C32 H32B 109.5
C30 C32 H32C 109.5
H32A C32 H32C 109.5
H32B C32 H32C 109.5
C40 C33 C26 111.9(3)
C40 C33 C34 113.4(3)
C26 C33 C34 111.6(3)
C40 C33 H33 106.5
C26 C33 H33 106.5
C34 C33 H33 106.5
C39 C34 C35 118.3(3)
C39 C34 C33 120.1(3)
C35 C34 C33 121.6(3)
C34 C35 C36 120.4(4)
C34 C35 H35 119.8
C36 C35 H35 119.8
C37 C36 C35 120.4(4)
C37 C36 H36 119.8
C35 C36 H36 119.8
C38 C37 C36 119.6(4)
C38 C37 H37 120.2
C36 C37 H37 120.2
C37 C38 C39 119.5(4)
C37 C38 H38 120.2
C39 C38 H38 120.2
C34 C39 C38 121.8(3)
C34 C39 H39 119.1
C38 C39 H39 119.1
C41 C40 C45 117.0(3)
C41 C40 C33 123.9(3)
C45 C40 C33 119.0(3)
C42 C41 C40 121.5(3)
C42 C41 H41 119.2
C40 C41 H41 119.2
C43 C42 C41 120.2(4)
C43 C42 H42 119.9
C41 C42 H42 119.9
C44 C43 C42 119.9(4)
C44 C43 H43 120.1
C42 C43 H43 120.1
C43 C44 C45 120.1(3)
C43 C44 H44 120.0
C45 C44 H44 120.0
C44 C45 C40 121.2(3)
C44 C45 H45 119.4
C40 C45 H45 119.4
C24A C19A C20A 118.2(10)
C24A C19A C12 118.7(16)
C20A C19A C12 123.2(17)
C21A C20A C19A 120.1(12)
C21A C20A H20A 119.9
C19A C20A H20A 119.9
C20A C21A C22A 121.3(11)
C20A C21A H21A 119.4
C22A C21A H21A 119.4
C23A C22A C21A 119.4(10)
C23A C22A H22A 120.3
C21A C22A H22A 120.3
C24A C23A C22A 119.4(12)
C24A C23A H23A 120.3
C22A C23A H23A 120.3
C23A C24A C19A 121.5(10)
C23A C24A H24A 119.2
C19A C24A H24A 119.2

loop_
_geom_bond_atom_site_label_1
_geom_bond_atom_site_label_2
_geom_bond_distance
Ag1 C1 2.055(3)
Ag1 Cl1 2.2974(9)
N1 C1 1.347(4)
N1 C2 1.377(4)
N1 C4 1.443(4)
N2 C1 1.352(4)
N2 C3 1.386(4)
N2 C25 1.439(4)
C2 C3 1.338(5)
C2 H2 0.9500
C3 H3 0.9500
C4 C5 1.397(4)
C4 C9 1.398(5)
C5 C6 1.382(5)
C5 C12 1.524(4)
C6 C7 1.394(5)
C6 H6 0.9500
C7 C8 1.391(5)
C7 C10 1.490(5)
C8 C9 1.385(5)
C8 H8 0.9500
C9 C11 1.502(5)
C10 H10A 0.9800
C10 H10B 0.9800
C10 H10C 0.9800
C11 H11A 0.9800
C11 H11B 0.9800
C11 H11C 0.9800
C12 C13 1.510(5)
C12 C19A 1.526(7)
C12 C19 1.530(9)
C12 H12 1.0000
C13 C18 1.375(5)
C13 C14 1.399(5)
C14 C15 1.378(5)
C14 H14 0.9500
C15 C16 1.380(6)
C15 H15 0.9500
C16 C17 1.387(6)
C16 H16 0.9500
C17 C18 1.391(5)
C17 H17 0.9500
C18 H18 0.9500
C19 C24 1.38(4)
C19 C20 1.38(4)
C20 C21 1.42(4)
C20 H20 0.9500
C21 C22 1.38(2)
C21 H21 0.9500
C22 C23 1.37(2)
C22 H22 0.9500
C23 C24 1.38(4)
C23 H23 0.9500
C24 H24 0.9500
C25 C26 1.387(4)
C25 C30 1.397(4)
C26 C27 1.393(5)
C26 C33 1.525(4)
C27 C28 1.393(5)
C27 H27 0.9500
C28 C29 1.387(5)
C28 C31 1.500(5)
C29 C30 1.385(5)
C29 H29 0.9500
C30 C32 1.500(5)
C31 H31A 0.9800
C31 H31B 0.9800
C31 H31C 0.9800
C32 H32A 0.9800
C32 H32B 0.9800
C32 H32C 0.9800
C33 C40 1.524(5)
C33 C34 1.526(4)
C33 H33 1.0000
C34 C39 1.374(5)
C34 C35 1.389(5)
C35 C36 1.391(5)
C35 H35 0.9500
C36 C37 1.385(6)
C36 H36 0.9500
C37 C38 1.374(6)
C37 H37 0.9500
C38 C39 1.393(5)
C38 H38 0.9500
C39 H39 0.9500
C40 C41 1.384(5)
C40 C45 1.395(4)
C41 C42 1.381(5)
C41 H41 0.9500
C42 C43 1.374(5)
C42 H42 0.9500
C43 C44 1.359(6)
C43 H43 0.9500
C44 C45 1.392(5)
C44 H44 0.9500
C45 H45 0.9500
C19A C24A 1.40(2)
C19A C20A 1.40(2)
C20A C21A 1.37(2)
C20A H20A 0.9500
C21A C22A 1.388(13)
C21A H21A 0.9500
C22A C23A 1.384(12)
C22A H22A 0.9500
C23A C24A 1.38(2)
C23A H23A 0.9500
C24A H24A 0.9500

loop_
_geom_torsion_atom_site_label_1
_geom_torsion_atom_site_label_2
_geom_torsion_atom_site_label_3
_geom_torsion_atom_site_label_4
_geom_torsion
C2 N1 C1 N2 -1.5(3)
C4 N1 C1 N2 -179.1(3)
C2 N1 C1 Ag1 -177.0(2)
C4 N1 C1 Ag1 5.4(4)
C3 N2 C1 N1 1.1(3)
C25 N2 C1 N1 178.1(3)
C3 N2 C1 Ag1 176.6(2)
C25 N2 C1 Ag1 -6.4(4)
C1 N1 C2 C3 1.4(4)
C4 N1 C2 C3 179.0(3)
N1 C2 C3 N2 -0.7(3)
C1 N2 C3 C2 -0.3(4)
C25 N2 C3 C2 -177.2(3)
C1 N1 C4 C5 -80.1(4)
C2 N1 C4 C5 102.6(4)
C1 N1 C4 C9 101.3(4)
C2 N1 C4 C9 -76.0(4)
C9 C4 C5 C6 1.3(5)
N1 C4 C5 C6 -177.2(3)
C9 C4 C5 C12 -178.4(3)
N1 C4 C5 C12 3.1(5)
C4 C5 C6 C7 -0.6(5)
C12 C5 C6 C7 179.1(3)
C5 C6 C7 C8 0.1(5)
C5 C6 C7 C10 -179.9(3)
C6 C7 C8 C9 -0.4(5)
C10 C7 C8 C9 179.6(3)
C7 C8 C9 C4 1.1(5)
C7 C8 C9 C11 -176.9(4)
C5 C4 C9 C8 -1.6(5)
N1 C4 C9 C8 177.0(3)
C5 C4 C9 C11 176.4(3)
N1 C4 C9 C11 -5.0(5)
C6 C5 C12 C13 109.3(3)
C4 C5 C12 C13 -71.0(4)
C6 C5 C12 C19A -16.6(13)
C4 C5 C12 C19A 163.1(12)
C6 C5 C12 C19 -25(2)
C4 C5 C12 C19 154(2)
C5 C12 C13 C18 -14.0(5)
C19A C12 C13 C18 113.9(19)
C19 C12 C13 C18 117(3)
C5 C12 C13 C14 165.7(3)
C19A C12 C13 C14 -66.4(19)
C19 C12 C13 C14 -63(3)
C18 C13 C14 C15 -0.5(5)
C12 C13 C14 C15 179.7(3)
C13 C14 C15 C16 2.2(6)
C14 C15 C16 C17 -2.6(6)
C15 C16 C17 C18 1.4(6)
C14 C13 C18 C17 -0.7(5)
C12 C13 C18 C17 179.0(3)
C16 C17 C18 C13 0.3(6)
C13 C12 C19 C24 154(5)
C5 C12 C19 C24 -73(6)
C13 C12 C19 C20 -27(7)
C5 C12 C19 C20 107(6)
C24 C19 C20 C21 -2(9)
C12 C19 C20 C21 178(5)
C19 C20 C21 C22 4(6)
C20 C21 C22 C23 -3(5)
C21 C22 C23 C24 0(5)
C22 C23 C24 C19 2(7)
C20 C19 C24 C23 -1(9)
C12 C19 C24 C23 179(5)
C1 N2 C25 C26 89.0(4)
C3 N2 C25 C26 -94.4(4)
C1 N2 C25 C30 -91.3(4)
C3 N2 C25 C30 85.2(4)
C30 C25 C26 C27 1.8(5)
N2 C25 C26 C27 -178.5(3)
C30 C25 C26 C33 -174.2(3)
N2 C25 C26 C33 5.4(5)
C25 C26 C27 C28 -1.9(5)
C33 C26 C27 C28 174.3(3)
C26 C27 C28 C29 0.3(6)
C26 C27 C28 C31 -178.0(4)
C27 C28 C29 C30 1.4(6)
C31 C28 C29 C30 179.7(4)
C28 C29 C30 C25 -1.4(5)
C28 C29 C30 C32 179.2(4)
C26 C25 C30 C29 -0.2(5)
N2 C25 C30 C29 -179.9(3)
C26 C25 C30 C32 179.1(3)
N2 C25 C30 C32 -0.5(5)
C25 C26 C33 C40 105.7(4)
C27 C26 C33 C40 -70.3(4)
C25 C26 C33 C34 -125.9(3)
C27 C26 C33 C34 58.1(4)
C40 C33 C34 C39 -143.1(3)
C26 C33 C34 C39 89.4(4)
C40 C33 C34 C35 38.1(4)
C26 C33 C34 C35 -89.5(4)
C39 C34 C35 C36 0.0(5)
C33 C34 C35 C36 178.9(3)
C34 C35 C36 C37 0.3(5)
C35 C36 C37 C38 -0.5(5)
C36 C37 C38 C39 0.5(5)
C35 C34 C39 C38 0.0(5)
C33 C34 C39 C38 -178.9(3)
C37 C38 C39 C34 -0.3(5)
C26 C33 C40 C41 -7.8(5)
C34 C33 C40 C41 -135.1(3)
C26 C33 C40 C45 175.2(3)
C34 C33 C40 C45 47.9(4)
C45 C40 C41 C42 -0.6(5)
C33 C40 C41 C42 -177.7(3)
C40 C41 C42 C43 1.5(6)
C41 C42 C43 C44 -0.7(6)
C42 C43 C44 C45 -0.9(6)
C43 C44 C45 C40 1.8(6)
C41 C40 C45 C44 -1.0(5)
C33 C40 C45 C44 176.2(3)
C13 C12 C19A C24A 156(3)
C5 C12 C19A C24A -76(4)
C13 C12 C19A C20A -26(4)
C5 C12 C19A C20A 103(3)
C24A C19A C20A C21A -1(5)
C12 C19A C20A C21A -180(3)
C19A C20A C21A C22A 0(4)
C20A C21A C22A C23A 3(3)
C21A C22A C23A C24A -4(2)
C22A C23A C24A C19A 3(4)
C20A C19A C24A C23A 0(5)
C12 C19A C24A C23A 178(3)
